data_4326273
loop_
_publ_author_name
'Qiang Gao'
'Xiqu Wang'
'Allan J. Jacobson'

_publ_section_title
;
 Homochiral Frameworks Formed by Reactions of Lanthanide Ions with a
 Chiral Antimony Tartrate Secondary Building Unit
;
_journal_name_full 'Inorganic Chemistry'
_journal_page_first 9073
_journal_page_last 9082
_journal_paper_doi 10.1021/ic201274c
_journal_volume 50
_journal_year 2011
_chemical_absolute_configuration rm
_chemical_formula_sum 'C8 H16 N O21 Sb2 Y'
_chemical_formula_weight 794.63
_chemical_name_systematic
; 
 ? 
;
_space_group_IT_number 19
_symmetry_cell_setting orthorhombic
_symmetry_space_group_name_Hall 'P 2ac 2ab'
_symmetry_space_group_name_H-M 'P 21 21 21'
_atom_sites_solution_hydrogens geom
_atom_sites_solution_primary direct
_atom_sites_solution_secondary difmap
_audit_creation_method SHELXL-97
_cell_angle_alpha 90.00
_cell_angle_beta 90.00
_cell_angle_gamma 90.00
_cell_formula_units_Z 4
_cell_length_a 10.2648(7)
_cell_length_b 11.2869(8)
_cell_length_c 16.7783(12)
_cell_measurement_reflns_used 4234
_cell_measurement_temperature 296(2)
_cell_measurement_theta_max 27.99
_cell_measurement_theta_min 2.33
_cell_volume 1943.9(2)
_computing_cell_refinement Bruker-ApexII
_computing_data_collection Bruker-ApexII
_computing_data_reduction Bruker-ApexII
_computing_structure_refinement 'SHELXL-97 (Sheldrick, 1997)'
_computing_structure_solution 'SHELXS-97 (Sheldrick, 1990)'
_diffrn_ambient_temperature 296(2)
_diffrn_measured_fraction_theta_full 0.956
_diffrn_measured_fraction_theta_max 0.956
_diffrn_radiation_monochromator graphite
_diffrn_radiation_source 'fine-focus sealed tube'
_diffrn_radiation_type MoK\a
_diffrn_radiation_wavelength 0.71073
_diffrn_reflns_av_R_equivalents 0.0319
_diffrn_reflns_av_sigmaI/netI 0.0539
_diffrn_reflns_limit_h_max 13
_diffrn_reflns_limit_h_min -12
_diffrn_reflns_limit_k_max 12
_diffrn_reflns_limit_k_min -13
_diffrn_reflns_limit_l_max 22
_diffrn_reflns_limit_l_min -21
_diffrn_reflns_number 10281
_diffrn_reflns_theta_full 28.31
_diffrn_reflns_theta_max 28.31
_diffrn_reflns_theta_min 2.17
_exptl_absorpt_coefficient_mu 5.832
_exptl_absorpt_correction_T_max 0.2740
_exptl_absorpt_correction_T_min 0.2234
_exptl_absorpt_correction_type multi-scan
_exptl_absorpt_process_details 'Blessing, 1995'
_exptl_crystal_colour colorless
_exptl_crystal_density_diffrn 2.715
_exptl_crystal_description needle
_exptl_crystal_F_000 1520
_exptl_crystal_size_max 0.20
_exptl_crystal_size_mid 0.12
_exptl_crystal_size_min 0.05
_refine_diff_density_max 0.800
_refine_diff_density_min -0.463
_refine_diff_density_rms 0.119
_refine_ls_abs_structure_details 'Flack H D (1983), Acta Cryst. A39, 876-881'
_refine_ls_abs_structure_Flack -0.028(6)
_refine_ls_extinction_method none
_refine_ls_goodness_of_fit_ref 0.935
_refine_ls_hydrogen_treatment constrain
_refine_ls_matrix_type full
_refine_ls_number_parameters 298
_refine_ls_number_reflns 4470
_refine_ls_number_restraints 0
_refine_ls_restrained_S_all 0.935
_refine_ls_R_factor_all 0.0308
_refine_ls_R_factor_gt 0.0252
_refine_ls_shift/su_max 0.001
_refine_ls_shift/su_mean 0.000
_refine_ls_structure_factor_coef Fsqd
_refine_ls_weighting_details 'calc w=1/[\s^2^(Fo^2^)+(0.0191P)^2^+0.0000P] where P=(Fo^2^+2Fc^2^)/3'
_refine_ls_weighting_scheme calc
_refine_ls_wR_factor_gt 0.0519
_refine_ls_wR_factor_ref 0.0530
_reflns_number_gt 3989
_reflns_number_total 4470
_reflns_threshold_expression >2sigma(I)
_cod_data_source_file ic201274c_si_003_15.cif
_cod_data_source_block 1D-Y
_cod_database_code 4326273

loop_
_symmetry_equiv_pos_as_xyz
'x, y, z'
'-x+1/2, -y, z+1/2'
'x+1/2, -y+1/2, -z'
'-x, y+1/2, -z+1/2'

loop_
_atom_site_label
_atom_site_type_symbol
_atom_site_fract_x
_atom_site_fract_y
_atom_site_fract_z
_atom_site_U_iso_or_equiv
_atom_site_adp_type
_atom_site_occupancy
_atom_site_symmetry_multiplicity
_atom_site_calc_flag
_atom_site_refinement_flags
Y1 Y 0.62166(5) 0.33765(5) 0.71046(3) 0.01725(12) Uani 1 1 d .
Sb2 Sb 0.39971(3) 0.50366(3) 0.383486(19) 0.01839(8) Uani 1 1 d .
Sb1 Sb 0.02486(3) 0.61977(3) 0.57432(2) 0.01861(8) Uani 1 1 d .
O1 O 0.4751(3) 0.4167(3) 0.6187(2) 0.0277(9) Uani 1 1 d .
O2 O 0.4908(3) 0.5044(4) 0.50097(19) 0.0225(8) Uani 1 1 d .
O3 O 0.2682(3) 0.4168(3) 0.44768(18) 0.0195(9) Uani 1 1 d .
O4 O 0.1951(3) 0.5409(3) 0.5956(2) 0.0209(9) Uani 1 1 d .
O5 O -0.0163(3) 0.4355(3) 0.5424(2) 0.0259(9) Uani 1 1 d .
O6 O 0.0589(3) 0.2542(4) 0.5617(2) 0.0325(10) Uani 1 1 d .
O7 O 0.2570(3) 0.8989(4) 0.4933(2) 0.0230(9) Uani 1 1 d .
O8 O 0.1500(3) 0.7774(3) 0.5732(2) 0.0237(9) Uani 1 1 d .
O9 O 0.0515(3) 0.6472(3) 0.45784(19) 0.0202(9) Uani 1 1 d .
O10 O 0.0842(3) 0.6711(3) 0.2707(2) 0.0249(9) Uani 1 1 d .
O11 O 0.2287(3) 0.5333(3) 0.30493(19) 0.0215(9) Uani 1 1 d .
O12 O 0.3383(3) 0.6625(3) 0.4163(2) 0.0202(8) Uani 1 1 d .
O13 O 0.8302(4) 0.2247(4) 0.7069(3) 0.0454(12) Uani 1 1 d .
O14 O 0.8504(4) 0.4012(5) 0.7452(3) 0.0498(14) Uani 1 1 d .
O15 O 1.0195(4) 0.2868(5) 0.7478(3) 0.0616(16) Uani 1 1 d .
O16W O 0.7297(3) 0.3806(4) 0.58829(19) 0.0263(9) Uani 1 1 d .
O17W O 0.5551(3) 0.1732(3) 0.6321(2) 0.0253(9) Uani 1 1 d .
O18W O 0.6283(4) 0.5451(3) 0.7274(2) 0.0278(9) Uani 1 1 d .
O19W O 0.6425(3) 0.3733(4) 0.84816(19) 0.0254(9) Uani 1 1 d .
O20W O 0.6223(3) 0.1421(3) 0.7901(2) 0.0257(9) Uani 1 1 d .
O21W O 0.2761(4) 0.1164(4) 0.6203(3) 0.0414(11) Uani 1 1 d .
N1 N 0.9049(5) 0.3038(6) 0.7334(3) 0.0358(14) Uani 1 1 d .
C1 C 0.4350(5) 0.4371(5) 0.5513(3) 0.0191(12) Uani 1 1 d .
C2 C 0.3057(5) 0.3819(5) 0.5257(3) 0.0180(11) Uani 1 1 d .
H2 H 0.3155 0.2956 0.5264 0.022 Uiso 1 1 calc R
C3 C 0.2015(5) 0.4162(5) 0.5877(3) 0.0184(12) Uani 1 1 d .
H3 H 0.2269 0.3827 0.6393 0.022 Uiso 1 1 calc R
C4 C 0.0737(5) 0.3609(5) 0.5630(3) 0.0206(12) Uani 1 1 d .
C5 C 0.1848(5) 0.8161(5) 0.5038(3) 0.0209(12) Uani 1 1 d .
C6 C 0.1236(5) 0.7488(5) 0.4333(3) 0.0189(11) Uani 1 1 d .
H6 H 0.0641 0.8027 0.4055 0.023 Uiso 1 1 calc R
C7 C 0.2323(5) 0.7141(5) 0.3757(3) 0.0185(12) Uani 1 1 d .
H7 H 0.2636 0.7865 0.3498 0.022 Uiso 1 1 calc R
C8 C 0.1768(5) 0.6339(5) 0.3117(3) 0.0174(12) Uani 1 1 d .

loop_
_atom_site_aniso_label
_atom_site_aniso_U_11
_atom_site_aniso_U_22
_atom_site_aniso_U_33
_atom_site_aniso_U_23
_atom_site_aniso_U_13
_atom_site_aniso_U_12
Y1 0.0167(2) 0.0199(3) 0.0151(2) 0.0004(2) 0.00050(19) 0.0003(2)
Sb2 0.01727(15) 0.0200(2) 0.01795(16) 0.00132(16) 0.00057(13) 0.00048(16)
Sb1 0.01754(15) 0.0209(2) 0.01740(16) -0.00077(16) 0.00120(14) -0.00012(16)
O1 0.0231(18) 0.040(3) 0.0201(19) 0.0040(18) -0.0036(17) 0.0075(18)
O2 0.0188(17) 0.025(2) 0.0241(18) 0.0030(18) -0.0046(14) -0.0065(17)
O3 0.0194(18) 0.025(3) 0.0135(17) 0.0036(15) -0.0040(14) -0.0059(16)
O4 0.0169(17) 0.020(2) 0.026(2) -0.0016(16) -0.0033(15) 0.0024(15)
O5 0.0201(19) 0.021(2) 0.037(2) -0.0044(17) -0.0044(17) -0.0021(18)
O6 0.029(2) 0.022(3) 0.046(3) 0.000(2) 0.0002(19) -0.0067(17)
O7 0.025(2) 0.018(3) 0.026(2) -0.0014(17) -0.0042(16) -0.0065(17)
O8 0.029(2) 0.027(2) 0.0149(17) -0.0004(18) -0.0021(16) -0.0071(16)
O9 0.0221(19) 0.022(2) 0.0170(17) 0.0000(15) -0.0001(14) -0.0064(16)
O10 0.0217(18) 0.033(3) 0.0204(18) -0.0017(17) -0.0059(15) -0.0027(18)
O11 0.0251(19) 0.023(3) 0.0168(18) -0.0038(16) -0.0031(15) 0.0000(16)
O12 0.0184(17) 0.023(2) 0.0188(18) 0.0006(17) -0.0050(14) 0.0061(15)
O13 0.031(2) 0.036(3) 0.069(3) 0.010(3) -0.001(2) -0.001(2)
O14 0.045(3) 0.049(4) 0.055(3) -0.021(3) -0.009(2) 0.007(3)
O15 0.020(2) 0.112(5) 0.053(3) -0.004(3) -0.007(2) 0.013(3)
O16W 0.0191(17) 0.035(3) 0.024(2) 0.007(2) 0.0060(15) -0.0018(18)
O17W 0.032(2) 0.023(2) 0.0207(19) -0.0018(17) -0.0001(16) 0.0009(17)
O18W 0.035(2) 0.018(2) 0.030(2) 0.0006(17) 0.0035(18) 0.0004(18)
O19W 0.028(2) 0.033(3) 0.0153(17) 0.0014(18) -0.0037(14) 0.0002(18)
O20W 0.030(2) 0.021(2) 0.0257(19) 0.0013(17) 0.0041(17) 0.0018(18)
O21W 0.044(2) 0.031(3) 0.049(2) 0.010(2) -0.006(2) -0.001(2)
N1 0.030(3) 0.058(5) 0.019(2) 0.007(3) 0.001(2) 0.005(3)
C1 0.022(3) 0.013(3) 0.023(3) -0.004(2) -0.002(2) 0.008(2)
C2 0.022(3) 0.009(3) 0.023(3) 0.003(2) -0.002(2) -0.003(2)
C3 0.019(3) 0.019(4) 0.017(3) 0.002(2) 0.001(2) 0.002(2)
C4 0.024(3) 0.023(4) 0.015(3) 0.001(2) 0.001(2) -0.003(2)
C5 0.019(3) 0.021(4) 0.024(3) 0.000(2) 0.001(2) 0.008(2)
C6 0.017(3) 0.020(3) 0.020(3) -0.001(2) -0.001(2) 0.001(2)
C7 0.018(2) 0.021(3) 0.017(3) 0.004(2) -0.001(2) -0.003(2)
C8 0.019(2) 0.021(4) 0.012(2) 0.004(2) 0.0032(19) -0.003(2)

loop_
_atom_type_symbol
_atom_type_description
_atom_type_scat_dispersion_real
_atom_type_scat_dispersion_imag
_atom_type_scat_source
C C 0.0033 0.0016 'International Tables Vol C Tables 4.2.6.8 and 6.1.1.4'
O O 0.0106 0.0060 'International Tables Vol C Tables 4.2.6.8 and 6.1.1.4'
Sb Sb -0.5866 1.5461 'International Tables Vol C Tables 4.2.6.8 and 6.1.1.4'
Y Y -2.7962 3.5667 'International Tables Vol C Tables 4.2.6.8 and 6.1.1.4'
N N 0.0061 0.0033 'International Tables Vol C Tables 4.2.6.8 and 6.1.1.4'
H H 0.0000 0.0000 'International Tables Vol C Tables 4.2.6.8 and 6.1.1.4'

loop_
_geom_angle_atom_site_label_1
_geom_angle_atom_site_label_2
_geom_angle_atom_site_label_3
_geom_angle
_geom_angle_site_symmetry_1
_geom_angle_site_symmetry_3
O1 Y1 O10 73.70(12) . 2_565
O1 Y1 O19W 129.92(13) . .
O10 Y1 O19W 70.49(12) 2_565 .
O1 Y1 O18W 73.65(13) . .
O10 Y1 O18W 90.92(13) 2_565 .
O19W Y1 O18W 73.14(13) . .
O1 Y1 O17W 75.38(13) . .
O10 Y1 O17W 86.94(12) 2_565 .
O19W Y1 O17W 134.65(13) . .
O18W Y1 O17W 148.27(13) . .
O1 Y1 O16W 69.75(12) . .
O10 Y1 O16W 143.12(12) 2_565 .
O19W Y1 O16W 140.15(13) . .
O18W Y1 O16W 83.58(14) . .
O17W Y1 O16W 79.42(13) . .
O1 Y1 O13 137.26(15) . .
O10 Y1 O13 139.71(14) 2_565 .
O19W Y1 O13 91.88(15) . .
O18W Y1 O13 119.05(14) . .
O17W Y1 O13 80.44(14) . .
O16W Y1 O13 71.54(14) . .
O1 Y1 O14 130.15(15) . .
O10 Y1 O14 138.67(13) 2_565 .
O19W Y1 O14 68.91(13) . .
O18W Y1 O14 70.32(15) . .
O17W Y1 O14 128.14(14) . .
O16W Y1 O14 72.99(14) . .
O13 Y1 O14 49.58(16) . .
O1 Y1 O20W 132.15(13) . .
O10 Y1 O20W 75.09(12) 2_565 .
O19W Y1 O20W 68.77(13) . .
O18W Y1 O20W 141.87(12) . .
O17W Y1 O20W 67.59(12) . .
O16W Y1 O20W 128.23(13) . .
O13 Y1 O20W 64.70(13) . .
O14 Y1 O20W 96.96(14) . .
O1 Y1 N1 140.36(13) . .
O10 Y1 N1 145.53(12) 2_565 .
O19W Y1 N1 78.76(12) . .
O18W Y1 N1 94.83(15) . .
O17W Y1 N1 104.69(15) . .
O16W Y1 N1 71.35(12) . .
O13 Y1 N1 24.86(15) . .
O14 Y1 N1 24.76(15) . .
O20W Y1 N1 79.62(13) . .
O12 Sb2 O3 94.58(14) . .
O12 Sb2 O2 83.22(14) . .
O3 Sb2 O2 78.64(12) . .
O12 Sb2 O11 77.10(13) . .
O3 Sb2 O11 81.90(13) . .
O2 Sb2 O11 151.00(12) . .
O4 Sb1 O9 97.16(14) . .
O4 Sb1 O5 77.81(14) . .
O9 Sb1 O5 86.22(14) . .
O4 Sb1 O8 81.39(14) . .
O9 Sb1 O8 77.63(14) . .
O5 Sb1 O8 151.78(14) . .
C1 O1 Y1 154.0(3) . .
C1 O2 Sb2 113.8(3) . .
C2 O3 Sb2 116.9(3) . .
C3 O4 Sb1 117.9(3) . .
C4 O5 Sb1 114.5(3) . .
C5 O8 Sb1 116.3(3) . .
C6 O9 Sb1 118.6(3) . .
C8 O10 Y1 155.7(4) . 2_564
C8 O11 Sb2 114.7(3) . .
C7 O12 Sb2 119.1(3) . .
N1 O13 Y1 98.7(4) . .
N1 O14 Y1 97.5(4) . .
O15 N1 O14 122.7(7) . .
O15 N1 O13 123.2(6) . .
O14 N1 O13 114.1(5) . .
O15 N1 Y1 175.6(4) . .
O14 N1 Y1 57.8(3) . .
O13 N1 Y1 56.4(3) . .
O1 C1 O2 125.0(5) . .
O1 C1 C2 118.3(5) . .
O2 C1 C2 116.7(4) . .
O3 C2 C1 112.4(4) . .
O3 C2 C3 111.4(4) . .
C1 C2 C3 108.2(4) . .
O4 C3 C4 113.4(4) . .
O4 C3 C2 110.2(4) . .
C4 C3 C2 108.3(4) . .
O6 C4 O5 123.5(5) . .
O6 C4 C3 121.5(5) . .
O5 C4 C3 115.0(5) . .
O7 C5 O8 124.3(5) . .
O7 C5 C6 121.4(5) . .
O8 C5 C6 114.4(5) . .
O9 C6 C7 110.8(4) . .
O9 C6 C5 112.7(4) . .
C7 C6 C5 108.3(4) . .
O12 C7 C8 112.7(5) . .
O12 C7 C6 111.3(4) . .
C8 C7 C6 109.1(4) . .
O10 C8 O11 125.3(5) . .
O10 C8 C7 118.4(5) . .
O11 C8 C7 116.3(4) . .

loop_
_geom_bond_atom_site_label_1
_geom_bond_atom_site_label_2
_geom_bond_distance
_geom_bond_site_symmetry_2
Y1 O1 2.330(4) .
Y1 O10 2.344(3) 2_565
Y1 O19W 2.355(3) .
Y1 O18W 2.360(4) .
Y1 O17W 2.376(4) .
Y1 O16W 2.380(3) .
Y1 O13 2.493(4) .
Y1 O14 2.523(4) .
Y1 O20W 2.580(4) .
Y1 N1 2.957(5) .
Sb2 O12 1.978(4) .
Sb2 O3 1.986(3) .
Sb2 O2 2.182(3) .
Sb2 O11 2.220(3) .
Sb1 O4 1.994(3) .
Sb1 O9 1.997(3) .
Sb1 O5 2.189(4) .
Sb1 O8 2.194(4) .
O1 C1 1.226(6) .
O2 C1 1.272(6) .
O3 C2 1.420(6) .
O4 C3 1.415(6) .
O5 C4 1.297(6) .
O6 C4 1.213(7) .
O7 C5 1.206(6) .
O8 C5 1.293(6) .
O9 C6 1.426(6) .
O10 C8 1.245(6) .
O10 Y1 2.344(3) 2_564
O11 C8 1.260(6) .
O12 C7 1.410(6) .
O13 N1 1.258(7) .
O14 N1 1.249(7) .
O15 N1 1.216(6) .
C1 C2 1.527(7) .
C2 C3 1.541(7) .
C3 C4 1.512(7) .
C5 C6 1.540(7) .
C6 C7 1.527(7) .
C7 C8 1.516(7) .
